data_1545684
loop_
_publ_author_name
'Mittapalli, Sudhir'
'Sravanakumar Perumalla, D.'
'Nangia, Ashwini'

_publ_section_title
;
 Mechanochemical synthesis of <i>N</i>-salicylideneaniline: thermosalient
 effect of polymorphic crystals
;
_journal_issue 3
_journal_name_full IUCrJ
_journal_page_first
;
;
_journal_paper_doi 10.1107/S2052252517004043
_journal_volume 4
_journal_year 2017
_chemical_formula_moiety 'C14 H10 Br2 N2 O2'
_chemical_formula_sum 'C14 H10 Br2 N2 O2'
_chemical_formula_weight 398.06
_chemical_melting_point 547.2
_chemical_name_common ((E)-4-((3,5-Dibromo-2-Hydroxybenzylidene)amino)benzamide
_chemical_name_systematic ((E)-4-((3,5-Dibromo-2-Hydroxybenzylidene)amino)benzamide
_space_group_crystal_system triclinic
_space_group_IT_number 2
_space_group_name_Hall '-P 1'
_space_group_name_H-M_alt 'P -1'
_symmetry_space_group_name_Hall '-P 1'
_symmetry_space_group_name_H-M 'P -1'
_atom_sites_solution_hydrogens mixed
_audit_creation_method SHELXL-2014/7
_cell_angle_alpha 81.620(7)
_cell_angle_beta 75.049(7)
_cell_angle_gamma 81.589(7)
_cell_formula_units_Z 2
_cell_length_a 8.3928(7)
_cell_length_b 9.2815(8)
_cell_length_c 9.3877(8)
_cell_measurement_reflns_used 2179
_cell_measurement_temperature 298(2)
_cell_measurement_theta_max 66.601
_cell_measurement_theta_min 4.848
_cell_volume 694.45(11)
_computing_structure_refinement 'SHELXL-2014/7 (Sheldrick, 2014)'
_diffrn_ambient_temperature 298(2)
_diffrn_measured_fraction_theta_full 0.994
_diffrn_measured_fraction_theta_max 0.994
_diffrn_measurement_device_type 'Xcalibur, Eos, Gemini'
_diffrn_measurement_method '\w scans'
_diffrn_radiation_type CuK\a
_diffrn_radiation_wavelength 1.54184
_diffrn_reflns_av_R_equivalents 0.0195
_diffrn_reflns_av_unetI/netI 0.0293
_diffrn_reflns_Laue_measured_fraction_full 0.994
_diffrn_reflns_Laue_measured_fraction_max 0.994
_diffrn_reflns_limit_h_max 8
_diffrn_reflns_limit_h_min -9
_diffrn_reflns_limit_k_max 11
_diffrn_reflns_limit_k_min -10
_diffrn_reflns_limit_l_max 8
_diffrn_reflns_limit_l_min -11
_diffrn_reflns_number 3838
_diffrn_reflns_point_group_measured_fraction_full 0.994
_diffrn_reflns_point_group_measured_fraction_max 0.994
_diffrn_reflns_theta_full 66.601
_diffrn_reflns_theta_max 66.601
_diffrn_reflns_theta_min 4.848
_exptl_absorpt_coefficient_mu 7.436
_exptl_absorpt_correction_type none
_exptl_crystal_colour red
_exptl_crystal_density_diffrn 1.904
_exptl_crystal_density_method 'not measured'
_exptl_crystal_description block
_exptl_crystal_F_000 388
_exptl_crystal_size_max 0.32
_exptl_crystal_size_mid 0.31
_exptl_crystal_size_min 0.30
_refine_diff_density_max 0.426
_refine_diff_density_min -0.798
_refine_diff_density_rms 0.108
_refine_ls_extinction_method none
_refine_ls_goodness_of_fit_ref 1.050
_refine_ls_hydrogen_treatment mixed
_refine_ls_matrix_type full
_refine_ls_number_parameters 189
_refine_ls_number_reflns 2433
_refine_ls_number_restraints 0
_refine_ls_restrained_S_all 1.050
_refine_ls_R_factor_all 0.0407
_refine_ls_R_factor_gt 0.0369
_refine_ls_shift/su_max 0.001
_refine_ls_shift/su_mean 0.000
_refine_ls_structure_factor_coef Fsqd
_refine_ls_weighting_details 'w=1/[\s^2^(Fo^2^)+(0.0592P)^2^+0.2373P] where P=(Fo^2^+2Fc^2^)/3'
_refine_ls_weighting_scheme calc
_refine_ls_wR_factor_gt 0.0965
_refine_ls_wR_factor_ref 0.1007
_reflns_Friedel_coverage 0.000
_reflns_number_gt 2179
_reflns_number_total 2433
_reflns_threshold_expression 'I > 2\s(I)'
_cod_data_source_file lq5003.cif
_cod_data_source_block compoundB
_cod_depositor_comments
;
The following automatic conversions were performed:

'_chemical_melting_point' value '547.2K' was changed to '547.2' - the
value should be numeric and without a unit designator.

Automatic conversion script
Id: cif_fix_values 4973 2017-02-22 13:04:09Z antanas 
;
_cod_database_code 1545684
_shelx_shelxl_version_number 2014/7
_shelx_space_group_comment
;
The symmetry employed for this shelxl refinement is uniquely defined
by the following loop, which should always be used as a source of
symmetry information in preference to the above space-group names.
They are only intended as comments.
;

loop_
_space_group_symop_operation_xyz
'x, y, z'
'-x, -y, -z'

loop_
_atom_site_label
_atom_site_type_symbol
_atom_site_fract_x
_atom_site_fract_y
_atom_site_fract_z
_atom_site_U_iso_or_equiv
_atom_site_adp_type
_atom_site_occupancy
_atom_site_site_symmetry_order
_atom_site_calc_flag
_atom_site_refinement_flags_posn
_atom_site_refinement_flags_adp
Br1 Br 0.75175(6) 0.89465(4) -0.10476(5) 0.05631(17) Uani 1 1 d . .
Br2 Br 1.22615(6) 0.69279(4) 0.22939(6) 0.06557(19) Uani 1 1 d . .
O1 O 0.4845(3) -0.3248(3) 0.3935(3) 0.0463(6) Uani 1 1 d . .
O2 O 1.0363(3) 0.4283(2) 0.3067(3) 0.0456(6) Uani 1 1 d . .
H2A H 0.9904 0.3540 0.3172 0.068 Uiso 1 1 d R U
N1 N 0.6551(4) -0.3935(3) 0.5442(4) 0.0486(8) Uani 1 1 d . .
N2 N 0.8177(3) 0.2686(3) 0.2938(3) 0.0367(6) Uani 1 1 d . .
C4 C 0.7543(5) -0.0990(4) 0.4845(4) 0.0412(7) Uani 1 1 d . .
H4 H 0.7887 -0.1599 0.5615 0.049 Uiso 1 1 calc R U
C8 C 0.7552(4) 0.3751(4) 0.2138(4) 0.0375(7) Uani 1 1 d . .
H8 H 0.6602 0.3648 0.1844 0.045 Uiso 1 1 calc R U
C1 C 0.5921(4) -0.2963(3) 0.4478(4) 0.0348(7) Uani 1 1 d . .
C3 C 0.6072(4) -0.0570(3) 0.2934(4) 0.0378(7) Uani 1 1 d . .
H3 H 0.5390 -0.0883 0.2430 0.045 Uiso 1 1 calc R U
C11 C 0.9694(4) 0.5311(3) 0.2168(3) 0.0341(6) Uani 1 1 d . .
C14 C 0.9740(4) 0.7704(3) 0.0725(4) 0.0404(7) Uani 1 1 d . .
H14 H 1.0214 0.8576 0.0406 0.048 Uiso 1 1 calc R U
C13 C 1.0382(4) 0.6629(3) 0.1669(4) 0.0380(7) Uani 1 1 d . .
C5 C 0.6603(4) 0.0799(4) 0.2519(4) 0.0409(7) Uani 1 1 d . .
H5 H 0.6309 0.1388 0.1715 0.049 Uiso 1 1 calc R U
C10 C 0.7645(4) 0.6202(4) 0.0735(4) 0.0389(7) Uani 1 1 d . .
H10 H 0.6713 0.6072 0.0428 0.047 Uiso 1 1 calc R U
C7 C 0.7565(4) 0.1305(3) 0.3286(3) 0.0336(6) Uani 1 1 d . .
C12 C 0.8377(4) 0.7459(3) 0.0261(4) 0.0378(7) Uani 1 1 d . .
C9 C 0.8299(4) 0.5107(3) 0.1685(4) 0.0345(6) Uani 1 1 d . .
C2 C 0.6546(4) -0.1494(3) 0.4103(3) 0.0309(6) Uani 1 1 d . .
C6 C 0.8036(4) 0.0397(4) 0.4465(4) 0.0421(8) Uani 1 1 d . .
H6 H 0.8681 0.0728 0.4994 0.051 Uiso 1 1 calc R U
H1B H 0.622(5) -0.475(6) 0.563(5) 0.052(12) Uiso 1 1 d . .
H1A H 0.739(7) -0.371(7) 0.574(6) 0.088(18) Uiso 1 1 d . .

loop_
_atom_site_aniso_label
_atom_site_aniso_U_11
_atom_site_aniso_U_22
_atom_site_aniso_U_33
_atom_site_aniso_U_23
_atom_site_aniso_U_13
_atom_site_aniso_U_12
Br1 0.0772(3) 0.0378(2) 0.0584(3) 0.00986(17) -0.0366(2) 0.00028(19)
Br2 0.0744(3) 0.0374(2) 0.1038(4) 0.0208(2) -0.0597(3) -0.0270(2)
O1 0.0527(14) 0.0327(12) 0.0652(16) 0.0034(11) -0.0328(12) -0.0172(10)
O2 0.0580(14) 0.0275(11) 0.0606(15) 0.0132(10) -0.0349(12) -0.0163(10)
N1 0.0575(19) 0.0285(15) 0.069(2) 0.0111(13) -0.0341(16) -0.0188(13)
N2 0.0404(14) 0.0293(13) 0.0419(14) 0.0034(11) -0.0122(11) -0.0126(11)
C4 0.0540(19) 0.0300(16) 0.0465(18) 0.0073(13) -0.0265(15) -0.0134(14)
C8 0.0377(16) 0.0325(16) 0.0454(17) 0.0003(13) -0.0151(14) -0.0093(13)
C1 0.0370(16) 0.0267(15) 0.0417(17) -0.0004(12) -0.0117(13) -0.0068(12)
C3 0.0434(17) 0.0317(16) 0.0441(17) 0.0011(13) -0.0204(14) -0.0107(13)
C11 0.0403(16) 0.0267(15) 0.0363(16) 0.0006(12) -0.0129(13) -0.0050(12)
C14 0.0525(19) 0.0241(14) 0.0458(18) 0.0039(13) -0.0159(15) -0.0085(13)
C13 0.0452(18) 0.0260(15) 0.0479(18) 0.0023(13) -0.0209(14) -0.0097(13)
C5 0.0516(19) 0.0336(17) 0.0434(18) 0.0058(13) -0.0241(15) -0.0112(14)
C10 0.0401(17) 0.0358(16) 0.0443(18) -0.0023(13) -0.0189(14) -0.0028(13)
C7 0.0344(15) 0.0276(14) 0.0390(16) -0.0001(12) -0.0081(13) -0.0091(12)
C12 0.0495(18) 0.0252(15) 0.0403(17) 0.0020(12) -0.0192(14) 0.0002(13)
C9 0.0384(16) 0.0281(15) 0.0377(16) -0.0010(12) -0.0097(12) -0.0076(12)
C2 0.0315(14) 0.0256(14) 0.0363(15) 0.0005(11) -0.0092(12) -0.0081(11)
C6 0.0484(19) 0.0341(17) 0.054(2) 0.0012(14) -0.0279(16) -0.0148(14)

loop_
_atom_type_symbol
_atom_type_description
_atom_type_scat_dispersion_real
_atom_type_scat_dispersion_imag
_atom_type_scat_source
C C 0.0181 0.0091 'International Tables Vol C Tables 4.2.6.8 and 6.1.1.4'
H H 0.0000 0.0000 'International Tables Vol C Tables 4.2.6.8 and 6.1.1.4'
Br Br -0.6763 1.2805 'International Tables Vol C Tables 4.2.6.8 and 6.1.1.4'
N N 0.0311 0.0180 'International Tables Vol C Tables 4.2.6.8 and 6.1.1.4'
O O 0.0492 0.0322 'International Tables Vol C Tables 4.2.6.8 and 6.1.1.4'

loop_
_geom_angle_atom_site_label_1
_geom_angle_atom_site_label_2
_geom_angle_atom_site_label_3
_geom_angle
C11 O2 H2A 108.8
C1 N1 H1B 118(3)
C1 N1 H1A 118(4)
H1B N1 H1A 124(5)
C8 N2 C7 122.5(3)
C6 C4 C2 121.2(3)
C6 C4 H4 119.4
C2 C4 H4 119.4
N2 C8 C9 121.2(3)
N2 C8 H8 119.4
C9 C8 H8 119.4
O1 C1 N1 121.4(3)
O1 C1 C2 120.6(3)
N1 C1 C2 118.0(3)
C5 C3 C2 120.8(3)
C5 C3 H3 119.6
C2 C3 H3 119.6
O2 C11 C13 120.4(3)
O2 C11 C9 121.8(3)
C13 C11 C9 117.8(3)
C13 C14 C12 118.7(3)
C13 C14 H14 120.7
C12 C14 H14 120.7
C14 C13 C11 121.9(3)
C14 C13 Br2 119.4(2)
C11 C13 Br2 118.7(2)
C3 C5 C7 120.5(3)
C3 C5 H5 119.7
C7 C5 H5 119.7
C12 C10 C9 119.9(3)
C12 C10 H10 120.1
C9 C10 H10 120.1
C5 C7 C6 119.2(3)
C5 C7 N2 124.6(3)
C6 C7 N2 116.1(3)
C10 C12 C14 121.6(3)
C10 C12 Br1 120.3(3)
C14 C12 Br1 118.1(2)
C10 C9 C11 120.1(3)
C10 C9 C8 119.5(3)
C11 C9 C8 120.4(3)
C4 C2 C3 118.3(3)
C4 C2 C1 124.3(3)
C3 C2 C1 117.4(3)
C4 C6 C7 119.9(3)
C4 C6 H6 120.0
C7 C6 H6 120.0

loop_
_geom_bond_atom_site_label_1
_geom_bond_atom_site_label_2
_geom_bond_distance
Br1 C12 1.899(3)
Br2 C13 1.887(3)
O1 C1 1.222(4)
O2 C11 1.339(4)
O2 H2A 0.8200
N1 C1 1.335(4)
N1 H1B 0.82(5)
N1 H1A 0.89(6)
N2 C8 1.285(4)
N2 C7 1.413(4)
C4 C6 1.380(5)
C4 C2 1.384(5)
C4 H4 0.9300
C8 C9 1.447(4)
C8 H8 0.9300
C1 C2 1.494(4)
C3 C5 1.378(5)
C3 C2 1.395(4)
C3 H3 0.9300
C11 C13 1.396(5)
C11 C9 1.406(5)
C14 C13 1.380(4)
C14 C12 1.382(5)
C14 H14 0.9300
C5 C7 1.379(5)
C5 H5 0.9300
C10 C12 1.362(5)
C10 C9 1.398(5)
C10 H10 0.9300
C7 C6 1.395(4)
C6 H6 0.9300

loop_
_geom_torsion_atom_site_label_1
_geom_torsion_atom_site_label_2
_geom_torsion_atom_site_label_3
_geom_torsion_atom_site_label_4
_geom_torsion
C7 N2 C8 C9 -174.2(3)
C12 C14 C13 C11 -0.1(5)
C12 C14 C13 Br2 179.1(3)
O2 C11 C13 C14 179.1(3)
C9 C11 C13 C14 -0.5(5)
O2 C11 C13 Br2 -0.2(4)
C9 C11 C13 Br2 -179.8(2)
C2 C3 C5 C7 -2.3(5)
C3 C5 C7 C6 1.8(5)
C3 C5 C7 N2 179.5(3)
C8 N2 C7 C5 18.9(5)
C8 N2 C7 C6 -163.2(3)
C9 C10 C12 C14 -1.6(5)
C9 C10 C12 Br1 179.3(2)
C13 C14 C12 C10 1.2(5)
C13 C14 C12 Br1 -179.6(3)
C12 C10 C9 C11 0.9(5)
C12 C10 C9 C8 -177.6(3)
O2 C11 C9 C10 -179.5(3)
C13 C11 C9 C10 0.1(5)
O2 C11 C9 C8 -0.9(5)
C13 C11 C9 C8 178.7(3)
N2 C8 C9 C10 175.9(3)
N2 C8 C9 C11 -2.7(5)
C6 C4 C2 C3 1.2(5)
C6 C4 C2 C1 -178.1(3)
C5 C3 C2 C4 0.9(5)
C5 C3 C2 C1 -179.8(3)
O1 C1 C2 C4 168.5(3)
N1 C1 C2 C4 -10.2(5)
O1 C1 C2 C3 -10.8(5)
N1 C1 C2 C3 170.5(3)
C2 C4 C6 C7 -1.7(6)
C5 C7 C6 C4 0.3(5)
N2 C7 C6 C4 -177.7(3)
